data_8103167
loop_
_publ_author_name
'Min-Le Han'
'Chun-Cai Pan'
'Zu-Qiang Zhang'

_publ_section_title
;
 Crystal structure of
 catena-{[?3-5-methylisophthalato]-[?2-1,6-bis(imidazol-1-yl)-hexane]manganese(II)},
 Mn(C9H6O4)(C12H18N4)
;
_journal_issue 3
_journal_name_full 'Zeitschrift f\"ur Kristallographie - New Crystal Structures'
_journal_page_first 405
_journal_volume 226
_journal_year 2011
_chemical_formula_sum 'C21 H24 Mn N4 O4'
_chemical_formula_weight 451.38
_space_group_IT_number 2
_symmetry_cell_setting triclinic
_symmetry_space_group_name_Hall '-P 1'
_symmetry_space_group_name_H-M 'P -1'
_atom_sites_solution_hydrogens geom
_atom_sites_solution_primary direct
_atom_sites_solution_secondary difmap
_audit_creation_method SHELXL-97
_cell_angle_alpha 80.7380(10)
_cell_angle_beta 84.4840(10)
_cell_angle_gamma 83.4360(10)
_cell_formula_units_Z 2
_cell_length_a 8.3393(9)
_cell_length_b 10.2964(12)
_cell_length_c 12.0257(14)
_cell_measurement_reflns_used 3534
_cell_measurement_temperature 296(2)
_cell_measurement_theta_max 27.90
_cell_measurement_theta_min 2.44
_cell_volume 1009.3(2)
_computing_cell_refinement 'Bruker SMART'
_computing_data_collection 'Bruker SMART'
_computing_data_reduction 'Bruker SAINT'
_computing_molecular_graphics 'Bruker SHELXTL'
_computing_publication_material 'Bruker SHELXTL'
_computing_structure_refinement 'SHELXL-97 (Sheldrick, 1997)'
_computing_structure_solution 'SHELXS-97 (Sheldrick, 1990)'
_diffrn_ambient_temperature 296(2)
_diffrn_measured_fraction_theta_full 0.994
_diffrn_measured_fraction_theta_max 0.994
_diffrn_measurement_device_type 'CCD area detector'
_diffrn_measurement_method '\f and \w scans'
_diffrn_radiation_monochromator graphite
_diffrn_radiation_source 'fine-focus sealed tube'
_diffrn_radiation_type MoK\a
_diffrn_radiation_wavelength 0.71073
_diffrn_reflns_av_R_equivalents 0.0194
_diffrn_reflns_av_sigmaI/netI 0.0281
_diffrn_reflns_limit_h_max 10
_diffrn_reflns_limit_h_min -10
_diffrn_reflns_limit_k_max 12
_diffrn_reflns_limit_k_min -12
_diffrn_reflns_limit_l_max 14
_diffrn_reflns_limit_l_min -14
_diffrn_reflns_number 7755
_diffrn_reflns_theta_full 25.50
_diffrn_reflns_theta_max 25.50
_diffrn_reflns_theta_min 2.44
_exptl_absorpt_coefficient_mu 0.691
_exptl_absorpt_correction_T_max 0.8800
_exptl_absorpt_correction_T_min 0.8144
_exptl_absorpt_correction_type multi-scan
_exptl_absorpt_process_details sadabs
_exptl_crystal_colour yellow
_exptl_crystal_density_diffrn 1.485
_exptl_crystal_density_method 'not measured'
_exptl_crystal_description block
_exptl_crystal_F_000 470
_exptl_crystal_size_max 0.31
_exptl_crystal_size_mid 0.27
_exptl_crystal_size_min 0.19
_refine_diff_density_max 0.550
_refine_diff_density_min -0.263
_refine_diff_density_rms 0.051
_refine_ls_extinction_method none
_refine_ls_goodness_of_fit_ref 1.042
_refine_ls_hydrogen_treatment constr
_refine_ls_matrix_type full
_refine_ls_number_parameters 271
_refine_ls_number_reflns 3734
_refine_ls_number_restraints 0
_refine_ls_restrained_S_all 1.042
_refine_ls_R_factor_all 0.0387
_refine_ls_R_factor_gt 0.0329
_refine_ls_shift/su_max 0.000
_refine_ls_shift/su_mean 0.000
_refine_ls_structure_factor_coef Fsqd
_refine_ls_weighting_details 'calc w=1/[\s^2^(Fo^2^)+(0.0416P)^2^+0.4965P] where P=(Fo^2^+2Fc^2^)/3'
_refine_ls_weighting_scheme calc
_refine_ls_wR_factor_gt 0.0824
_refine_ls_wR_factor_ref 0.0866
_reflns_number_gt 3272
_reflns_number_total 3734
_reflns_threshold_expression '>2 \s(I)'
_cod_data_source_file 1267-3435.cff
_cod_data_source_block b
_cod_depositor_comments
;
The following automatic conversions were performed:

'_symmetry_cell_setting' value 'Triclinic' changed to 'triclinic'
according to /home/saulius/struct/CIF-dictionaries/cif_core.dic
dictionary named 'cif_core.dic' version 2.4.1 from 2010-06-29.

Automatic conversion script
Id: cif_fix_values 1715 2011-07-08 13:25:40Z adriana 
;
_cod_original_sg_symbol_H-M P-1
_cod_database_code 8103167

loop_
_symmetry_equiv_pos_as_xyz
'x, y, z'
'-x, -y, -z'

loop_
_atom_site_label
_atom_site_type_symbol
_atom_site_fract_x
_atom_site_fract_y
_atom_site_fract_z
_atom_site_U_iso_or_equiv
_atom_site_adp_type
_atom_site_occupancy
_atom_site_symmetry_multiplicity
_atom_site_calc_flag
_atom_site_refinement_flags
Mn1 Mn 1.00500(4) 0.30300(3) 0.11546(2) 0.02599(11) Uani 1 1 d .
O1 O 1.08711(19) 0.45741(13) 0.18809(12) 0.0354(3) Uani 1 1 d .
O2 O 1.0985(2) 0.61501(14) 0.03835(12) 0.0390(4) Uani 1 1 d .
O3 O 0.95442(18) 1.08608(13) 0.11527(12) 0.0359(3) Uani 1 1 d .
O4 O 1.07094(19) 1.13380(13) 0.25867(12) 0.0374(4) Uani 1 1 d .
N1 N 0.7592(2) 0.34250(17) 0.20343(14) 0.0340(4) Uani 1 1 d .
N2 N 0.5168(2) 0.31381(18) 0.29002(14) 0.0350(4) Uani 1 1 d .
N3 N 0.4361(2) 0.15325(18) 0.91656(15) 0.0350(4) Uani 1 1 d .
N4 N 0.2473(2) 0.25060(18) 1.02577(15) 0.0350(4) Uani 1 1 d .
C1 C 1.0855(2) 0.67848(18) 0.22066(16) 0.0236(4) Uani 1 1 d .
C2 C 1.0635(2) 0.81313(17) 0.17794(16) 0.0236(4) Uani 1 1 d .
H2 H 1.0564 0.8404 0.1008 0.028 Uiso 1 1 calc R
C3 C 1.0523(2) 0.90631(18) 0.25092(16) 0.0250(4) Uani 1 1 d .
C4 C 1.0683(2) 0.86518(19) 0.36559(16) 0.0284(4) Uani 1 1 d .
H4 H 1.0633 0.9282 0.4136 0.034 Uiso 1 1 calc R
C5 C 1.0919(2) 0.73131(19) 0.41016(16) 0.0292(4) Uani 1 1 d .
C6 C 1.0982(2) 0.63939(19) 0.33613(16) 0.0277(4) Uani 1 1 d .
H6 H 1.1114 0.5496 0.3645 0.033 Uiso 1 1 calc R
C7 C 1.0905(2) 0.57624(18) 0.14266(16) 0.0251(4) Uani 1 1 d .
C8 C 1.0240(2) 1.05152(18) 0.20528(16) 0.0268(4) Uani 1 1 d .
C9 C 1.1136(3) 0.6879(2) 0.53436(18) 0.0461(6) Uani 1 1 d .
H9A H 1.1052 0.7642 0.5718 0.069 Uiso 0.50 1 calc PR
H9B H 1.2182 0.6396 0.5432 0.069 Uiso 0.50 1 calc PR
H9C H 1.0311 0.6322 0.5670 0.069 Uiso 0.50 1 calc PR
H9D H 1.1311 0.5931 0.5495 0.069 Uiso 0.50 1 calc PR
H9E H 1.0181 0.7178 0.5782 0.069 Uiso 0.50 1 calc PR
H9F H 1.2052 0.7251 0.5543 0.069 Uiso 0.50 1 calc PR
C10 C 0.6567(3) 0.2565(2) 0.24695(18) 0.0360(5) Uani 1 1 d .
H10 H 0.6786 0.1657 0.2478 0.043 Uiso 1 1 calc R
C11 C 0.6793(3) 0.4622(2) 0.2192(2) 0.0481(6) Uani 1 1 d .
H11 H 0.7210 0.5431 0.1968 0.058 Uiso 1 1 calc R
C12 C 0.5309(3) 0.4463(2) 0.2722(2) 0.0502(6) Uani 1 1 d .
H12 H 0.4536 0.5126 0.2925 0.060 Uiso 1 1 calc R
C13 C 0.3737(3) 0.2466(3) 0.3376(2) 0.0443(6) Uani 1 1 d .
H13A H 0.3599 0.1795 0.2922 0.053 Uiso 1 1 calc R
H13B H 0.2787 0.3104 0.3327 0.053 Uiso 1 1 calc R
C14 C 0.3841(3) 0.1816(3) 0.4604(2) 0.0552(7) Uani 1 1 d .
H14A H 0.2999 0.1221 0.4794 0.066 Uiso 1 1 calc R
H14B H 0.4874 0.1283 0.4667 0.066 Uiso 1 1 calc R
C15 C 0.3675(4) 0.2741(3) 0.5453(2) 0.0585(7) Uani 1 1 d .
H15A H 0.2696 0.3338 0.5346 0.070 Uiso 1 1 calc R
H15B H 0.4586 0.3269 0.5324 0.070 Uiso 1 1 calc R
C16 C 0.3605(3) 0.2018(3) 0.6690(2) 0.0595(7) Uani 1 1 d .
H16A H 0.3089 0.2636 0.7177 0.071 Uiso 1 1 calc R
H16B H 0.2920 0.1306 0.6749 0.071 Uiso 1 1 calc R
C17 C 0.5200(3) 0.1452(3) 0.7128(2) 0.0513(6) Uani 1 1 d .
H17A H 0.5870 0.2168 0.7106 0.062 Uiso 1 1 calc R
H17B H 0.5740 0.0861 0.6626 0.062 Uiso 1 1 calc R
C18 C 0.5082(3) 0.0693(2) 0.8334(2) 0.0453(6) Uani 1 1 d .
H18A H 0.4434 -0.0037 0.8359 0.054 Uiso 1 1 calc R
H18B H 0.6158 0.0326 0.8535 0.054 Uiso 1 1 calc R
C19 C 0.2812(3) 0.1581(2) 0.95990(18) 0.0347(5) Uani 1 1 d .
H19 H 0.2069 0.1033 0.9454 0.042 Uiso 1 1 calc R
C20 C 0.5065(3) 0.2479(2) 0.9578(2) 0.0426(5) Uani 1 1 d .
H20 H 0.6133 0.2676 0.9430 0.051 Uiso 1 1 calc R
C21 C 0.3896(3) 0.3067(2) 1.02413(19) 0.0408(5) Uani 1 1 d .
H21 H 0.4033 0.3752 1.0630 0.049 Uiso 1 1 calc R

loop_
_atom_site_aniso_label
_atom_site_aniso_U_11
_atom_site_aniso_U_22
_atom_site_aniso_U_33
_atom_site_aniso_U_23
_atom_site_aniso_U_13
_atom_site_aniso_U_12
Mn1 0.03614(19) 0.01910(16) 0.02282(17) -0.00500(11) -0.00146(12) -0.00136(12)
O1 0.0561(9) 0.0193(7) 0.0321(8) -0.0046(6) -0.0059(7) -0.0058(6)
O2 0.0625(10) 0.0308(8) 0.0244(8) -0.0061(6) -0.0094(7) -0.0001(7)
O3 0.0496(9) 0.0242(7) 0.0336(8) -0.0028(6) -0.0097(7) 0.0010(6)
O4 0.0544(9) 0.0211(7) 0.0391(8) -0.0076(6) -0.0074(7) -0.0064(6)
N1 0.0377(10) 0.0351(10) 0.0283(9) -0.0055(7) -0.0007(8) -0.0004(8)
N2 0.0362(10) 0.0405(10) 0.0279(9) -0.0049(8) -0.0032(8) -0.0017(8)
N3 0.0334(10) 0.0406(10) 0.0300(9) -0.0062(8) -0.0001(8) -0.0005(8)
N4 0.0375(10) 0.0372(10) 0.0301(9) -0.0075(8) 0.0014(8) -0.0026(8)
C1 0.0250(9) 0.0208(9) 0.0251(10) -0.0053(7) -0.0002(8) -0.0021(7)
C2 0.0260(10) 0.0218(9) 0.0231(9) -0.0029(7) -0.0035(8) -0.0023(7)
C3 0.0247(9) 0.0217(9) 0.0288(10) -0.0050(8) -0.0010(8) -0.0024(7)
C4 0.0350(11) 0.0258(10) 0.0271(10) -0.0113(8) -0.0007(8) -0.0051(8)
C5 0.0350(11) 0.0293(10) 0.0234(10) -0.0035(8) -0.0015(8) -0.0050(8)
C6 0.0355(11) 0.0200(9) 0.0263(10) -0.0004(8) -0.0017(8) -0.0027(8)
C7 0.0262(10) 0.0235(10) 0.0269(10) -0.0071(8) -0.0044(8) -0.0007(7)
C8 0.0295(10) 0.0206(9) 0.0298(10) -0.0064(8) 0.0042(8) -0.0021(8)
C9 0.0731(17) 0.0392(13) 0.0264(11) -0.0037(9) -0.0070(11) -0.0071(12)
C10 0.0395(12) 0.0341(11) 0.0350(12) -0.0092(9) -0.0048(10) 0.0002(9)
C11 0.0492(14) 0.0305(12) 0.0582(16) 0.0009(11) 0.0083(12) 0.0019(10)
C12 0.0475(14) 0.0356(13) 0.0623(17) -0.0072(12) 0.0068(12) 0.0085(11)
C13 0.0370(12) 0.0578(15) 0.0389(13) -0.0074(11) -0.0022(10) -0.0096(11)
C14 0.0590(16) 0.0561(16) 0.0484(15) -0.0036(13) 0.0052(13) -0.0112(13)
C15 0.0674(18) 0.0569(17) 0.0482(16) -0.0056(13) 0.0011(13) -0.0022(14)
C16 0.0624(17) 0.0742(19) 0.0405(14) -0.0080(13) 0.0006(13) -0.0053(15)
C17 0.0513(15) 0.0622(16) 0.0416(14) -0.0189(12) 0.0108(11) -0.0070(12)
C18 0.0465(14) 0.0459(14) 0.0409(13) -0.0120(11) 0.0039(11) 0.0077(11)
C19 0.0327(11) 0.0399(12) 0.0320(11) -0.0077(9) -0.0039(9) -0.0010(9)
C20 0.0382(12) 0.0494(14) 0.0411(13) -0.0054(11) -0.0002(10) -0.0129(10)
C21 0.0500(14) 0.0417(13) 0.0331(12) -0.0090(10) -0.0021(10) -0.0111(11)

loop_
_atom_type_symbol
_atom_type_description
_atom_type_scat_dispersion_real
_atom_type_scat_dispersion_imag
_atom_type_scat_source
C C 0.0033 0.0016 'International Tables Vol C Tables 4.2.6.8 and 6.1.1.4'
H H 0.0000 0.0000 'International Tables Vol C Tables 4.2.6.8 and 6.1.1.4'
N N 0.0061 0.0033 'International Tables Vol C Tables 4.2.6.8 and 6.1.1.4'
O O 0.0106 0.0060 'International Tables Vol C Tables 4.2.6.8 and 6.1.1.4'
Mn Mn 0.3368 0.7283 'International Tables Vol C Tables 4.2.6.8 and 6.1.1.4'

loop_
_geom_angle_atom_site_label_1
_geom_angle_atom_site_label_2
_geom_angle_atom_site_label_3
_geom_angle
_geom_angle_site_symmetry_1
_geom_angle_site_symmetry_3
O2 Mn1 O1 109.33(6) 2_765 .
O2 Mn1 N1 87.38(6) 2_765 .
O1 Mn1 N1 89.38(6) . .
O2 Mn1 N4 92.54(6) 2_765 1_654
O1 Mn1 N4 94.11(6) . 1_654
N1 Mn1 N4 176.33(6) . 1_654
O2 Mn1 O4 153.90(6) 2_765 1_545
O1 Mn1 O4 96.65(5) . 1_545
N1 Mn1 O4 90.53(6) . 1_545
N4 Mn1 O4 87.92(6) 1_654 1_545
O2 Mn1 O3 96.96(5) 2_765 1_545
O1 Mn1 O3 153.61(5) . 1_545
N1 Mn1 O3 89.62(6) . 1_545
N4 Mn1 O3 86.74(6) 1_654 1_545
O4 Mn1 O3 56.99(5) 1_545 1_545
O2 Mn1 C8 125.49(6) 2_765 1_545
O1 Mn1 C8 125.16(6) . 1_545
N1 Mn1 C8 91.82(6) . 1_545
N4 Mn1 C8 85.23(6) 1_654 1_545
O4 Mn1 C8 28.54(5) 1_545 1_545
O3 Mn1 C8 28.55(6) 1_545 1_545
C7 O1 Mn1 126.11(13) . .
C7 O2 Mn1 152.98(14) . 2_765
C8 O3 Mn1 89.68(11) . 1_565
C8 O4 Mn1 90.51(12) . 1_565
C10 N1 C11 104.44(19) . .
C10 N1 Mn1 127.87(15) . .
C11 N1 Mn1 127.63(15) . .
C10 N2 C12 106.09(19) . .
C10 N2 C13 126.2(2) . .
C12 N2 C13 127.56(19) . .
C19 N3 C20 106.97(18) . .
C19 N3 C18 125.23(19) . .
C20 N3 C18 127.6(2) . .
C19 N4 C21 105.00(18) . .
C19 N4 Mn1 126.07(15) . 1_456
C21 N4 Mn1 128.92(15) . 1_456
C6 C1 C2 119.31(17) . .
C6 C1 C7 120.43(16) . .
C2 C1 C7 120.24(17) . .
C3 C2 C1 119.86(17) . .
C3 C2 H2 120.1 . .
C1 C2 H2 120.1 . .
C4 C3 C2 119.86(17) . .
C4 C3 C8 120.26(17) . .
C2 C3 C8 119.88(17) . .
C3 C4 C5 121.33(18) . .
C3 C4 H4 119.3 . .
C5 C4 H4 119.3 . .
C6 C5 C4 117.92(18) . .
C6 C5 C9 121.20(18) . .
C4 C5 C9 120.87(18) . .
C1 C6 C5 121.68(17) . .
C1 C6 H6 119.2 . .
C5 C6 H6 119.2 . .
O2 C7 O1 124.70(18) . .
O2 C7 C1 118.18(16) . .
O1 C7 C1 117.12(17) . .
O3 C8 O4 122.39(17) . .
O3 C8 C3 118.92(17) . .
O4 C8 C3 118.69(18) . .
O3 C8 Mn1 61.77(10) . 1_565
O4 C8 Mn1 60.95(10) . 1_565
C3 C8 Mn1 174.10(13) . 1_565
C5 C9 H9A 109.5 . .
C5 C9 H9B 109.5 . .
H9A C9 H9B 109.5 . .
C5 C9 H9C 109.5 . .
H9A C9 H9C 109.5 . .
H9B C9 H9C 109.5 . .
C5 C9 H9D 109.5 . .
H9A C9 H9D 141.1 . .
H9B C9 H9D 56.3 . .
H9C C9 H9D 56.3 . .
C5 C9 H9E 109.5 . .
H9A C9 H9E 56.3 . .
H9B C9 H9E 141.1 . .
H9C C9 H9E 56.3 . .
H9D C9 H9E 109.5 . .
C5 C9 H9F 109.5 . .
H9A C9 H9F 56.3 . .
H9B C9 H9F 56.3 . .
H9C C9 H9F 141.1 . .
H9D C9 H9F 109.5 . .
H9E C9 H9F 109.5 . .
N1 C10 N2 112.68(19) . .
N1 C10 H10 123.7 . .
N2 C10 H10 123.7 . .
C12 C11 N1 110.3(2) . .
C12 C11 H11 124.8 . .
N1 C11 H11 124.8 . .
C11 C12 N2 106.5(2) . .
C11 C12 H12 126.8 . .
N2 C12 H12 126.8 . .
N2 C13 C14 113.61(19) . .
N2 C13 H13A 108.8 . .
C14 C13 H13A 108.8 . .
N2 C13 H13B 108.8 . .
C14 C13 H13B 108.8 . .
H13A C13 H13B 107.7 . .
C15 C14 C13 115.6(2) . .
C15 C14 H14A 108.4 . .
C13 C14 H14A 108.4 . .
C15 C14 H14B 108.4 . .
C13 C14 H14B 108.4 . .
H14A C14 H14B 107.4 . .
C14 C15 C16 113.0(2) . .
C14 C15 H15A 109.0 . .
C16 C15 H15A 109.0 . .
C14 C15 H15B 109.0 . .
C16 C15 H15B 109.0 . .
H15A C15 H15B 107.8 . .
C17 C16 C15 115.9(2) . .
C17 C16 H16A 108.3 . .
C15 C16 H16A 108.3 . .
C17 C16 H16B 108.3 . .
C15 C16 H16B 108.3 . .
H16A C16 H16B 107.4 . .
C16 C17 C18 114.6(2) . .
C16 C17 H17A 108.6 . .
C18 C17 H17A 108.6 . .
C16 C17 H17B 108.6 . .
C18 C17 H17B 108.6 . .
H17A C17 H17B 107.6 . .
N3 C18 C17 112.51(19) . .
N3 C18 H18A 109.1 . .
C17 C18 H18A 109.1 . .
N3 C18 H18B 109.1 . .
C17 C18 H18B 109.1 . .
H18A C18 H18B 107.8 . .
N4 C19 N3 111.69(19) . .
N4 C19 H19 124.2 . .
N3 C19 H19 124.2 . .
C21 C20 N3 106.2(2) . .
C21 C20 H20 126.9 . .
N3 C20 H20 126.9 . .
C20 C21 N4 110.2(2) . .
C20 C21 H21 124.9 . .
N4 C21 H21 124.9 . .

loop_
_geom_bond_atom_site_label_1
_geom_bond_atom_site_label_2
_geom_bond_distance
_geom_bond_site_symmetry_2
Mn1 O2 2.1253(14) 2_765
Mn1 O1 2.1378(14) .
Mn1 N1 2.2399(18) .
Mn1 N4 2.2487(18) 1_654
Mn1 O4 2.3023(15) 1_545
Mn1 O3 2.3203(14) 1_545
Mn1 C8 2.6335(19) 1_545
O1 C7 1.259(2) .
O2 C7 1.251(2) .
O2 Mn1 2.1253(14) 2_765
O3 C8 1.259(2) .
O3 Mn1 2.3203(14) 1_565
O4 C8 1.258(2) .
O4 Mn1 2.3023(15) 1_565
N1 C10 1.314(3) .
N1 C11 1.364(3) .
N2 C10 1.342(3) .
N2 C12 1.363(3) .
N2 C13 1.470(3) .
N3 C19 1.344(3) .
N3 C20 1.372(3) .
N3 C18 1.467(3) .
N4 C19 1.323(3) .
N4 C21 1.374(3) .
N4 Mn1 2.2487(18) 1_456
C1 C6 1.393(3) .
C1 C2 1.397(3) .
C1 C7 1.513(3) .
C2 C3 1.391(3) .
C2 H2 0.9300 .
C3 C4 1.391(3) .
C3 C8 1.507(3) .
C4 C5 1.395(3) .
C4 H4 0.9300 .
C5 C6 1.394(3) .
C5 C9 1.511(3) .
C6 H6 0.9300 .
C8 Mn1 2.6335(19) 1_565
C9 H9A 0.9600 .
C9 H9B 0.9600 .
C9 H9C 0.9600 .
C9 H9D 0.9600 .
C9 H9E 0.9600 .
C9 H9F 0.9600 .
C10 H10 0.9300 .
C11 C12 1.351(3) .
C11 H11 0.9300 .
C12 H12 0.9300 .
C13 C14 1.526(3) .
C13 H13A 0.9700 .
C13 H13B 0.9700 .
C14 C15 1.492(4) .
C14 H14A 0.9700 .
C14 H14B 0.9700 .
C15 C16 1.551(4) .
C15 H15A 0.9700 .
C15 H15B 0.9700 .
C16 C17 1.499(4) .
C16 H16A 0.9700 .
C16 H16B 0.9700 .
C17 C18 1.533(3) .
C17 H17A 0.9700 .
C17 H17B 0.9700 .
C18 H18A 0.9700 .
C18 H18B 0.9700 .
C19 H19 0.9300 .
C20 C21 1.351(3) .
C20 H20 0.9300 .
C21 H21 0.9300 .

loop_
_geom_torsion_atom_site_label_1
_geom_torsion_atom_site_label_2
_geom_torsion_atom_site_label_3
_geom_torsion_atom_site_label_4
_geom_torsion
_geom_torsion_site_symmetry_1
_geom_torsion_site_symmetry_4
O2 Mn1 O1 C7 -6.97(18) 2_765 .
N1 Mn1 O1 C7 -93.98(16) . .
N4 Mn1 O1 C7 87.18(16) 1_654 .
O4 Mn1 O1 C7 175.57(16) 1_545 .
O3 Mn1 O1 C7 178.14(14) 1_545 .
C8 Mn1 O1 C7 174.23(15) 1_545 .
O2 Mn1 N1 C10 106.01(18) 2_765 .
O1 Mn1 N1 C10 -144.61(18) . .
N4 Mn1 N1 C10 17.0(11) 1_654 .
O4 Mn1 N1 C10 -47.96(18) 1_545 .
O3 Mn1 N1 C10 9.02(18) 1_545 .
C8 Mn1 N1 C10 -19.45(18) 1_545 .
O2 Mn1 N1 C11 -70.7(2) 2_765 .
O1 Mn1 N1 C11 38.7(2) . .
N4 Mn1 N1 C11 -159.7(9) 1_654 .
O4 Mn1 N1 C11 135.34(19) 1_545 .
O3 Mn1 N1 C11 -167.68(19) 1_545 .
C8 Mn1 N1 C11 163.9(2) 1_545 .
C6 C1 C2 C3 -0.9(3) . .
C7 C1 C2 C3 177.32(16) . .
C1 C2 C3 C4 2.1(3) . .
C1 C2 C3 C8 -178.33(17) . .
C2 C3 C4 C5 -1.5(3) . .
C8 C3 C4 C5 178.91(18) . .
C3 C4 C5 C6 -0.2(3) . .
C3 C4 C5 C9 178.4(2) . .
C2 C1 C6 C5 -0.9(3) . .
C7 C1 C6 C5 -179.13(18) . .
C4 C5 C6 C1 1.5(3) . .
C9 C5 C6 C1 -177.1(2) . .
Mn1 O2 C7 O1 98.4(3) 2_765 .
Mn1 O2 C7 C1 -82.0(3) 2_765 .
Mn1 O1 C7 O2 -25.0(3) . .
Mn1 O1 C7 C1 155.47(13) . .
C6 C1 C7 O2 -171.42(18) . .
C2 C1 C7 O2 10.3(3) . .
C6 C1 C7 O1 8.2(3) . .
C2 C1 C7 O1 -170.05(17) . .
Mn1 O3 C8 O4 6.63(19) 1_565 .
Mn1 O3 C8 C3 -173.33(15) 1_565 .
Mn1 O4 C8 O3 -6.7(2) 1_565 .
Mn1 O4 C8 C3 173.28(15) 1_565 .
C4 C3 C8 O3 -154.99(18) . .
C2 C3 C8 O3 25.5(3) . .
C4 C3 C8 O4 25.0(3) . .
C2 C3 C8 O4 -154.50(18) . .
C4 C3 C8 Mn1 109.9(13) . 1_565
C2 C3 C8 Mn1 -69.6(14) . 1_565
C11 N1 C10 N2 -0.3(3) . .
Mn1 N1 C10 N2 -177.64(13) . .
C12 N2 C10 N1 0.3(3) . .
C13 N2 C10 N1 175.57(19) . .
C10 N1 C11 C12 0.3(3) . .
Mn1 N1 C11 C12 177.57(17) . .
N1 C11 C12 N2 -0.1(3) . .
C10 N2 C12 C11 -0.1(3) . .
C13 N2 C12 C11 -175.3(2) . .
C10 N2 C13 C14 82.5(3) . .
C12 N2 C13 C14 -103.2(3) . .
N2 C13 C14 C15 72.0(3) . .
C13 C14 C15 C16 173.8(2) . .
C14 C15 C16 C17 80.1(3) . .
C15 C16 C17 C18 -177.5(2) . .
C19 N3 C18 C17 99.8(3) . .
C20 N3 C18 C17 -74.4(3) . .
C16 C17 C18 N3 -61.6(3) . .
C21 N4 C19 N3 -0.3(2) . .
Mn1 N4 C19 N3 178.44(13) 1_456 .
C20 N3 C19 N4 0.4(2) . .
C18 N3 C19 N4 -174.79(19) . .
C19 N3 C20 C21 -0.4(2) . .
C18 N3 C20 C21 174.7(2) . .
N3 C20 C21 N4 0.2(3) . .
C19 N4 C21 C20 0.0(3) . .
Mn1 N4 C21 C20 -178.65(15) 1_456 .
